data_4502455
loop_
_publ_author_name
'Takata, Noriyuki'
'Takano, Ryusuke'
'Uekusa, Hidehiro'
'Hayashi, Yoshiki'
'Terada, Katsuhide'

_publ_section_title
;
 A Spironolactone&#x2212;Saccharin 1:1 Cocrystal Hemihydrate
;
_journal_issue 5
_journal_name_full 'Crystal Growth &amp; Design'
_journal_page_first 2116
_journal_paper_doi 10.1021/cg901242q
_journal_volume 10
_journal_year 2010
_chemical_formula_moiety 'C24 H32 O4 S, C7 H5 N O3 S, 0.5(H2 O)'
_chemical_formula_sum 'C31 H38 N O7.5 S2'
_chemical_formula_weight 608.76
_chemical_name_common 'spironolactone saccharin 1:1 cocrystal hemihydrate'
_chemical_name_systematic
;
7a-Acetylthio-3-oxo-17a-pregn-4-ene-21,17- carbolactone 1,1-Dioxo-1,2-benzothiazol-3-one hemihydrate
;
_space_group_IT_number 5
_symmetry_cell_setting monoclinic
_symmetry_Int_Tables_number 5
_symmetry_space_group_name_Hall 'C 2y'
_symmetry_space_group_name_H-M 'C 1 2 1'
_audit_creation_method 'by CrystalStructure 3.8'
_cell_angle_alpha 90.0000
_cell_angle_beta 120.8680(8)
_cell_angle_gamma 90.0000
_cell_formula_units_Z 4
_cell_length_a 25.2695(5)
_cell_length_b 6.40931(12)
_cell_length_c 22.1631(4)
_cell_measurement_reflns_used 9237
_cell_measurement_temperature 298.2
_cell_measurement_theta_max 68.2
_cell_measurement_theta_min 3.5
_cell_volume 3081.08(10)
_computing_cell_refinement PROCESS-AUTO
_computing_data_collection PROCESS-AUTO
_computing_data_reduction CrystalStructure
_computing_publication_material 'CrystalStructure 3.8'
_computing_structure_refinement SHELXL
_computing_structure_solution SIR2004
_diffrn_detector_area_resol_mean 10.00
_diffrn_measured_fraction_theta_full 0.999
_diffrn_measured_fraction_theta_max 0.999
_diffrn_measurement_device_type 'Rigaku RAXIS-RAPID'
_diffrn_measurement_method \w
_diffrn_radiation_type 'Cu K\a'
_diffrn_radiation_wavelength 1.54187
_diffrn_reflns_av_R_equivalents 0.057
_diffrn_reflns_limit_h_max 30
_diffrn_reflns_limit_h_min -30
_diffrn_reflns_limit_k_max 7
_diffrn_reflns_limit_k_min -7
_diffrn_reflns_limit_l_max 26
_diffrn_reflns_limit_l_min -26
_diffrn_reflns_number 16673
_diffrn_reflns_theta_full 68.15
_diffrn_reflns_theta_max 68.15
_exptl_absorpt_coefficient_mu 1.975
_exptl_absorpt_correction_T_max 0.924
_exptl_absorpt_correction_T_min 0.821
_exptl_absorpt_correction_type multi-scan
_exptl_absorpt_process_details
;
    Higashi, T. (1995). Program for Absorption Correction.
    Rigaku Corporation, Tokyo, Japan.
;
_exptl_crystal_colour colorless
_exptl_crystal_density_diffrn 1.312
_exptl_crystal_density_method 'not measured'
_exptl_crystal_description needle
_exptl_crystal_F_000 1292.00
_exptl_crystal_size_max 0.21
_exptl_crystal_size_mid 0.05
_exptl_crystal_size_min 0.04
_refine_diff_density_max 0.40
_refine_diff_density_min -0.41
_refine_ls_abs_structure_details 'Flack, H. D. (1983), Acta Cryst. A39, 876-881.  2226 Friedel Pairs'
_refine_ls_abs_structure_Flack -0.01(5)
_refine_ls_extinction_coef 0.00098(8)
_refine_ls_extinction_method SHELXL
_refine_ls_goodness_of_fit_ref 1.040
_refine_ls_hydrogen_treatment refall
_refine_ls_number_parameters 377
_refine_ls_number_reflns 5316
_refine_ls_R_factor_gt 0.0862
_refine_ls_shift/su_max 0.0010
_refine_ls_structure_factor_coef Fsqd
_refine_ls_weighting_details 'w = 1/[\s^2^(Fo^2^)+(0.0200P)^2^+25.0000P] where P=(Fo^2^+2Fc^2^)/3'
_refine_ls_weighting_scheme calc
_refine_ls_wR_factor_ref 0.2252
_reflns_number_gt 2538
_reflns_number_total 5316
_reflns_threshold_expression F^2^>2.0\s(F^2^)
_cod_data_source_file cg901242q_si_003.cif
_cod_data_source_block SPI_SAC_cocrystal_hydrate
_cod_original_cell_volume 3081.09(10)
_cod_original_formula_sum 'C31 H38 N O7.50 S2 '
_cod_database_code 4502455

loop_
_symmetry_equiv_pos_site_id
_symmetry_equiv_pos_as_xyz
1 +X,+Y,+Z
2 -X,+Y,-Z
3 1/2+X,1/2+Y,+Z
4 1/2-X,1/2+Y,-Z

loop_
_atom_site_label
_atom_site_type_symbol
_atom_site_fract_x
_atom_site_fract_y
_atom_site_fract_z
_atom_site_U_iso_or_equiv
_atom_site_adp_type
_atom_site_occupancy
_atom_site_symmetry_multiplicity
_atom_site_calc_flag
_atom_site_refinement_flags
S(1) S 0.80171(12) 0.0076(4) 0.80398(13) 0.0784(8) Uani 1.00 1 d .
S(2) S 0.52155(11) 0.4382(4) 0.81680(14) 0.0726(7) Uani 1.00 1 d .
O(1) O 0.8943(3) 0.3912(14) 0.5039(4) 0.104(3) Uani 1.00 1 d .
O(2) O 0.8530(2) 0.4561(11) 0.5706(3) 0.0745(19) Uani 1.00 1 d .
O(3) O 0.8880(5) 0.175(2) 0.9206(5) 0.186(6) Uani 1.00 1 d .
O(4) O 0.5467(3) -0.1267(12) 0.7322(4) 0.087(2) Uani 1.00 1 d .
O(5) O 0.4808(3) 0.5422(14) 0.8350(4) 0.107(2) Uani 1.00 1 d .
O(6) O 0.4953(3) 0.3583(12) 0.7456(3) 0.088(2) Uani 1.00 1 d .
O(7) O 0.6856(3) 0.6051(16) 0.9072(4) 0.114(3) Uani 1.00 1 d .
O(8) O 0.5000 -0.317(4) 0.5000 0.210(8) Uani 1.00 2 d S
N(1) N 0.5809(3) 0.5887(12) 0.8352(4) 0.071(2) Uani 1.00 1 d .
C(1) C 0.5879(4) 0.1577(18) 0.6244(5) 0.073(2) Uani 1.00 1 d .
C(2) C 0.5413(4) 0.110(2) 0.6470(5) 0.081(3) Uani 1.00 1 d .
C(3) C 0.5731(4) 0.0095(19) 0.7173(5) 0.076(2) Uani 1.00 1 d .
C(4) C 0.6336(4) 0.0845(17) 0.7682(5) 0.074(3) Uani 1.00 1 d .
C(5) C 0.6643(4) 0.2198(17) 0.7518(5) 0.064(2) Uani 1.00 1 d .
C(6) C 0.7260(4) 0.3091(18) 0.8090(4) 0.071(2) Uani 1.00 1 d .
C(7) C 0.7776(4) 0.2815(15) 0.7929(4) 0.060(2) Uani 1.00 1 d .
C(8) C 0.7577(3) 0.3598(16) 0.7192(4) 0.056(2) Uani 1.00 1 d .
C(9) C 0.6970(3) 0.2606(17) 0.6622(4) 0.058(2) Uani 1.00 1 d .
C(10) C 0.6429(4) 0.2940(16) 0.6782(5) 0.058(2) Uani 1.00 1 d .
C(11) C 0.6778(4) 0.3305(18) 0.5873(4) 0.070(2) Uani 1.00 1 d .
C(12) C 0.7301(3) 0.2910(16) 0.5723(4) 0.063(2) Uani 1.00 1 d .
C(13) C 0.7880(3) 0.4038(14) 0.6256(4) 0.054(2) Uani 1.00 1 d .
C(14) C 0.8071(3) 0.3291(15) 0.6998(4) 0.055(2) Uani 1.00 1 d .
C(15) C 0.8712(3) 0.4271(17) 0.7479(4) 0.064(2) Uani 1.00 1 d .
C(16) C 0.8995(3) 0.436(2) 0.7004(4) 0.074(3) Uani 1.00 1 d .
C(17) C 0.8494(4) 0.3519(15) 0.6283(4) 0.062(2) Uani 1.00 1 d .
C(18) C 0.7781(4) 0.6436(16) 0.6158(5) 0.075(3) Uani 1.00 1 d .
C(19) C 0.6224(4) 0.5250(18) 0.6708(5) 0.084(3) Uani 1.00 1 d .
C(20) C 0.8608(4) 0.1190(16) 0.6202(5) 0.069(2) Uani 1.00 1 d .
C(21) C 0.9032(4) 0.1354(18) 0.5898(5) 0.073(3) Uani 1.00 1 d .
C(22) C 0.8852(4) 0.3352(19) 0.5488(6) 0.079(3) Uani 1.00 1 d .
C(23) C 0.8675(5) 0.014(2) 0.8863(5) 0.099(4) Uani 1.00 1 d .
C(24) C 0.9030(6) -0.180(2) 0.9121(7) 0.124(5) Uani 1.00 1 d .
C(25) C 0.6720(6) 0.204(2) 0.9706(6) 0.112(5) Uani 1.00 1 d .
C(26) C 0.6542(7) 0.014(3) 0.9873(6) 0.118(5) Uani 1.00 1 d .
C(27) C 0.5937(7) -0.047(2) 0.9514(6) 0.112(4) Uani 1.00 1 d .
C(28) C 0.5488(5) 0.077(2) 0.8967(5) 0.093(4) Uani 1.00 1 d .
C(29) C 0.5672(4) 0.2631(16) 0.8795(4) 0.065(2) Uani 1.00 1 d .
C(30) C 0.6290(4) 0.325(2) 0.9162(5) 0.082(3) Uani 1.00 1 d .
C(31) C 0.6383(4) 0.519(2) 0.8881(5) 0.077(3) Uani 1.00 1 d .
H(1) H 0.5669 0.2293 0.5795 0.087 Uiso 1.00 1 c R
H(2) H 0.6037 0.0272 0.6179 0.087 Uiso 1.00 1 c R
H(3) H 0.5218 0.2384 0.6489 0.097 Uiso 1.00 1 c R
H(4) H 0.5094 0.0180 0.6130 0.097 Uiso 1.00 1 c R
H(5) H 0.6519 0.0368 0.8143 0.088 Uiso 1.00 1 c R
H(6) H 0.7379 0.2408 0.8533 0.085 Uiso 1.00 1 c R
H(7) H 0.7210 0.4566 0.8145 0.085 Uiso 1.00 1 c R
H(8) H 0.8130 0.3650 0.8267 0.072 Uiso 1.00 1 c R
H(9) H 0.7505 0.5102 0.7186 0.067 Uiso 1.00 1 c R
H(10) H 0.7043 0.1099 0.6642 0.070 Uiso 1.00 1 c R
H(11) H 0.6678 0.4779 0.5819 0.084 Uiso 1.00 1 c R
H(12) H 0.6413 0.2544 0.5535 0.084 Uiso 1.00 1 c R
H(13) H 0.7383 0.1425 0.5743 0.075 Uiso 1.00 1 c R
H(14) H 0.7177 0.3397 0.5254 0.075 Uiso 1.00 1 c R
H(15) H 0.8137 0.1782 0.7005 0.066 Uiso 1.00 1 c R
H(16) H 0.8960 0.3409 0.7890 0.077 Uiso 1.00 1 c R
H(17) H 0.8676 0.5656 0.7631 0.077 Uiso 1.00 1 c R
H(18) H 0.9102 0.5786 0.6961 0.089 Uiso 1.00 1 c R
H(19) H 0.9363 0.3508 0.7197 0.089 Uiso 1.00 1 c R
H(20) H 0.8164 0.7101 0.6282 0.090 Uiso 1.00 1 c R
H(21) H 0.7637 0.6949 0.6455 0.090 Uiso 1.00 1 c R
H(22) H 0.7481 0.6739 0.5676 0.090 Uiso 1.00 1 c R
H(23) H 0.6568 0.6142 0.6823 0.101 Uiso 1.00 1 c R
H(24) H 0.6076 0.5527 0.7022 0.101 Uiso 1.00 1 c R
H(25) H 0.5900 0.5511 0.6233 0.101 Uiso 1.00 1 c R
H(26) H 0.8810 0.0476 0.6652 0.082 Uiso 1.00 1 c R
H(27) H 0.8227 0.0475 0.5881 0.082 Uiso 1.00 1 c R
H(28) H 0.9462 0.1395 0.6271 0.088 Uiso 1.00 1 c R
H(29) H 0.8972 0.0176 0.5594 0.088 Uiso 1.00 1 c R
H(30) H 0.9335 -0.1846 0.8986 0.149 Uiso 1.00 1 c R
H(31) H 0.8758 -0.2972 0.8921 0.149 Uiso 1.00 1 c R
H(32) H 0.9229 -0.1851 0.9624 0.149 Uiso 1.00 1 c R
H(33) H 0.7129 0.2471 0.9963 0.134 Uiso 1.00 1 c R
H(34) H 0.6837 -0.0704 1.0230 0.142 Uiso 1.00 1 c R
H(35) H 0.5822 -0.1713 0.9632 0.134 Uiso 1.00 1 c R
H(36) H 0.5076 0.0365 0.8724 0.112 Uiso 1.00 1 c R
H(37) H 0.5766 0.7041 0.8133 0.086 Uiso 1.00 1 c R

loop_
_atom_site_aniso_label
_atom_site_aniso_U_11
_atom_site_aniso_U_22
_atom_site_aniso_U_33
_atom_site_aniso_U_12
_atom_site_aniso_U_13
_atom_site_aniso_U_23
S(1) 0.0829(17) 0.076(2) 0.0694(16) -0.0043(15) 0.0344(13) 0.0052(15)
S(2) 0.0624(14) 0.0695(18) 0.0778(17) -0.0019(14) 0.0303(12) 0.0085(14)
O(1) 0.131(6) 0.118(8) 0.103(5) 0.016(5) 0.088(5) 0.036(5)
O(2) 0.087(4) 0.070(5) 0.082(4) 0.001(4) 0.055(3) 0.014(4)
O(3) 0.160(9) 0.177(12) 0.090(7) 0.059(8) -0.029(6) -0.053(7)
O(4) 0.079(4) 0.079(6) 0.119(5) -0.001(4) 0.062(4) 0.010(4)
O(5) 0.085(5) 0.114(7) 0.145(6) 0.033(5) 0.076(5) 0.024(6)
O(6) 0.093(5) 0.094(6) 0.044(3) -0.009(4) 0.012(3) -0.005(3)
O(7) 0.061(4) 0.140(8) 0.130(6) -0.036(5) 0.040(4) -0.033(6)
O(8) 0.177(15) 0.19(2) 0.236(19) 0.0000 0.087(14) 0.0000
N(1) 0.053(4) 0.061(5) 0.101(6) -0.030(4) 0.041(4) -0.017(4)
C(1) 0.060(5) 0.086(8) 0.075(6) -0.017(5) 0.037(5) -0.003(6)
C(2) 0.068(6) 0.102(9) 0.088(7) -0.014(6) 0.052(6) -0.002(7)
C(3) 0.078(6) 0.068(7) 0.091(7) -0.003(6) 0.051(6) 0.008(6)
C(4) 0.077(6) 0.080(8) 0.065(6) -0.011(6) 0.036(5) 0.005(5)
C(5) 0.057(5) 0.076(7) 0.065(5) -0.001(5) 0.035(5) -0.007(5)
C(6) 0.073(6) 0.085(8) 0.068(6) -0.015(5) 0.047(5) -0.021(5)
C(7) 0.072(6) 0.054(6) 0.061(5) -0.006(5) 0.038(4) -0.006(4)
C(8) 0.054(4) 0.063(6) 0.054(5) -0.011(4) 0.030(4) 0.001(4)
C(9) 0.053(4) 0.068(6) 0.062(5) -0.008(4) 0.035(4) -0.001(4)
C(10) 0.053(5) 0.061(6) 0.072(6) -0.016(4) 0.040(4) -0.012(5)
C(11) 0.069(5) 0.095(8) 0.049(5) 0.007(5) 0.032(4) 0.022(5)
C(12) 0.052(5) 0.064(6) 0.064(5) -0.012(4) 0.024(4) -0.003(5)
C(13) 0.056(4) 0.050(6) 0.066(5) 0.002(4) 0.037(4) 0.005(4)
C(14) 0.051(4) 0.055(6) 0.065(5) -0.011(4) 0.033(4) -0.007(4)
C(15) 0.049(4) 0.061(6) 0.083(6) -0.019(4) 0.035(4) -0.007(5)
C(16) 0.060(5) 0.093(8) 0.074(6) -0.017(6) 0.038(4) -0.008(6)
C(17) 0.069(5) 0.058(6) 0.058(5) -0.016(5) 0.032(4) -0.003(4)
C(18) 0.087(7) 0.051(6) 0.098(8) -0.010(5) 0.057(6) 0.008(5)
C(19) 0.088(7) 0.062(7) 0.111(8) 0.012(6) 0.058(6) -0.007(6)
C(20) 0.068(5) 0.059(6) 0.093(7) -0.011(5) 0.052(5) -0.016(5)
C(21) 0.058(5) 0.084(8) 0.078(7) -0.005(5) 0.035(5) 0.009(6)
C(22) 0.069(6) 0.080(8) 0.079(7) -0.003(6) 0.032(6) 0.000(6)
C(23) 0.083(7) 0.122(12) 0.055(6) 0.036(8) 0.010(5) 0.004(7)
C(24) 0.113(10) 0.153(15) 0.092(9) 0.058(10) 0.043(8) 0.040(9)
C(25) 0.090(8) 0.140(15) 0.086(9) 0.049(9) 0.032(7) 0.006(9)
C(26) 0.128(12) 0.125(14) 0.068(7) 0.056(12) 0.026(7) 0.016(9)
C(27) 0.151(12) 0.094(11) 0.095(9) 0.021(11) 0.067(9) 0.011(9)
C(28) 0.108(9) 0.087(10) 0.075(7) 0.033(7) 0.040(6) 0.019(6)
C(29) 0.079(6) 0.064(6) 0.045(5) 0.027(5) 0.026(4) 0.026(4)
C(30) 0.051(5) 0.116(10) 0.053(5) 0.037(6) 0.008(4) 0.004(6)
C(31) 0.047(5) 0.089(8) 0.079(6) 0.001(6) 0.020(5) -0.010(7)

loop_
_atom_type_symbol
_atom_type_description
_atom_type_scat_dispersion_real
_atom_type_scat_dispersion_imag
_atom_type_scat_source
C C 0.018 0.009
;
International Tables for Crystallography
(1992, Vol. C, Tables 4.2.6.8 and 6.1.1.4)
;
H H 0.000 0.000
;
International Tables for Crystallography
(1992, Vol. C, Table 6.1.1.4)
;
O O 0.049 0.032
;
International Tables for Crystallography
(1992, Vol. C, Tables 4.2.6.8 and 6.1.1.4)
;
N N 0.031 0.018
;
International Tables for Crystallography
(1992, Vol. C, Tables 4.2.6.8 and 6.1.1.4)
;
S S 0.333 0.557
;
International Tables for Crystallography
(1992, Vol. C, Tables 4.2.6.8 and 6.1.1.4)
;

loop_
_geom_angle_atom_site_label_1
_geom_angle_atom_site_label_2
_geom_angle_atom_site_label_3
_geom_angle
_geom_angle_publ_flag
C(7) S(1) C(23) 101.1(6) yes
O(5) S(2) O(6) 118.1(4) yes
O(5) S(2) N(1) 110.4(5) yes
O(5) S(2) C(29) 111.0(5) yes
O(6) S(2) N(1) 109.0(5) yes
O(6) S(2) C(29) 113.3(4) yes
N(1) S(2) C(29) 92.0(4) yes
C(17) O(2) C(22) 110.9(8) yes
S(2) N(1) C(31) 116.3(8) yes
C(2) C(1) C(10) 113.4(9) yes
C(1) C(2) C(3) 109.7(8) yes
O(4) C(3) C(2) 120.6(8) yes
O(4) C(3) C(4) 121.7(10) yes
C(2) C(3) C(4) 117.7(11) yes
C(3) C(4) C(5) 122.4(9) yes
C(4) C(5) C(6) 120.4(9) yes
C(4) C(5) C(10) 124.4(7) yes
C(6) C(5) C(10) 115.3(9) yes
C(5) C(6) C(7) 113.1(9) yes
S(1) C(7) C(6) 110.1(7) yes
S(1) C(7) C(8) 111.3(7) yes
C(6) C(7) C(8) 111.0(7) yes
C(7) C(8) C(9) 112.7(8) yes
C(7) C(8) C(14) 112.9(7) yes
C(9) C(8) C(14) 109.3(8) yes
C(8) C(9) C(10) 111.7(8) yes
C(8) C(9) C(11) 113.3(8) yes
C(10) C(9) C(11) 111.8(7) yes
C(1) C(10) C(5) 109.6(9) yes
C(1) C(10) C(9) 106.6(8) yes
C(1) C(10) C(19) 109.7(7) yes
C(5) C(10) C(9) 109.0(7) yes
C(5) C(10) C(19) 109.3(9) yes
C(9) C(10) C(19) 112.6(9) yes
C(9) C(11) C(12) 110.8(7) yes
C(11) C(12) C(13) 110.2(8) yes
C(12) C(13) C(14) 109.6(8) yes
C(12) C(13) C(17) 118.2(8) yes
C(12) C(13) C(18) 110.0(6) yes
C(14) C(13) C(17) 97.6(6) yes
C(14) C(13) C(18) 113.4(8) yes
C(17) C(13) C(18) 107.6(8) yes
C(8) C(14) C(13) 114.1(6) yes
C(8) C(14) C(15) 118.3(8) yes
C(13) C(14) C(15) 104.7(8) yes
C(14) C(15) C(16) 103.5(7) yes
C(15) C(16) C(17) 105.7(8) yes
O(2) C(17) C(13) 111.7(6) yes
O(2) C(17) C(16) 110.7(8) yes
O(2) C(17) C(20) 103.6(9) yes
C(13) C(17) C(16) 103.8(8) yes
C(13) C(17) C(20) 116.3(8) yes
C(16) C(17) C(20) 110.9(7) yes
C(17) C(20) C(21) 101.5(9) yes
C(20) C(21) C(22) 105.1(9) yes
O(1) C(22) O(2) 121.8(10) yes
O(1) C(22) C(21) 129.5(13) yes
O(2) C(22) C(21) 108.6(11) yes
S(1) C(23) O(3) 123.0(11) yes
S(1) C(23) C(24) 117.2(10) yes
O(3) C(23) C(24) 119.5(9) yes
C(26) C(25) C(30) 120.1(12) yes
C(25) C(26) C(27) 120.2(13) yes
C(26) C(27) C(28) 120.5(15) yes
C(27) C(28) C(29) 118.7(11) yes
S(2) C(29) C(28) 127.2(7) yes
S(2) C(29) C(30) 112.1(9) yes
C(28) C(29) C(30) 120.7(9) yes
C(25) C(30) C(29) 119.6(12) yes
C(25) C(30) C(31) 128.7(10) yes
C(29) C(30) C(31) 111.7(8) yes
O(7) C(31) N(1) 125.3(12) yes
O(7) C(31) C(30) 126.9(9) yes
N(1) C(31) C(30) 107.8(8) yes
S(2) N(1) H(37) 121.8 no
C(31) N(1) H(37) 121.8 no
C(2) C(1) H(1) 108.9 no
C(2) C(1) H(2) 108.9 no
C(10) C(1) H(1) 108.9 no
C(10) C(1) H(2) 108.9 no
H(1) C(1) H(2) 107.7 no
C(1) C(2) H(3) 109.7 no
C(1) C(2) H(4) 109.7 no
C(3) C(2) H(3) 109.7 no
C(3) C(2) H(4) 109.7 no
H(3) C(2) H(4) 108.2 no
C(3) C(4) H(5) 118.8 no
C(5) C(4) H(5) 118.8 no
C(5) C(6) H(6) 109.0 no
C(5) C(6) H(7) 109.0 no
C(7) C(6) H(6) 109.0 no
C(7) C(6) H(7) 109.0 no
H(6) C(6) H(7) 107.8 no
S(1) C(7) H(8) 108.1 no
C(6) C(7) H(8) 108.1 no
C(8) C(7) H(8) 108.1 no
C(7) C(8) H(9) 107.2 no
C(9) C(8) H(9) 107.2 no
C(14) C(8) H(9) 107.2 no
C(8) C(9) H(10) 106.5 no
C(10) C(9) H(10) 106.5 no
C(11) C(9) H(10) 106.5 no
C(9) C(11) H(11) 109.5 no
C(9) C(11) H(12) 109.5 no
C(12) C(11) H(11) 109.5 no
C(12) C(11) H(12) 109.5 no
H(11) C(11) H(12) 108.1 no
C(11) C(12) H(13) 109.6 no
C(11) C(12) H(14) 109.6 no
C(13) C(12) H(13) 109.6 no
C(13) C(12) H(14) 109.6 no
H(13) C(12) H(14) 108.1 no
C(8) C(14) H(15) 106.3 no
C(13) C(14) H(15) 106.3 no
C(15) C(14) H(15) 106.3 no
C(14) C(15) H(16) 111.1 no
C(14) C(15) H(17) 111.1 no
C(16) C(15) H(16) 111.1 no
C(16) C(15) H(17) 111.1 no
H(16) C(15) H(17) 109.0 no
C(15) C(16) H(18) 110.6 no
C(15) C(16) H(19) 110.6 no
C(17) C(16) H(18) 110.6 no
C(17) C(16) H(19) 110.6 no
H(18) C(16) H(19) 108.7 no
C(13) C(18) H(20) 109.5 no
C(13) C(18) H(21) 109.5 no
C(13) C(18) H(22) 109.5 no
H(20) C(18) H(21) 109.5 no
H(20) C(18) H(22) 109.5 no
H(21) C(18) H(22) 109.5 no
C(10) C(19) H(23) 109.5 no
C(10) C(19) H(24) 109.5 no
C(10) C(19) H(25) 109.5 no
H(23) C(19) H(24) 109.5 no
H(23) C(19) H(25) 109.5 no
H(24) C(19) H(25) 109.5 no
C(17) C(20) H(26) 111.5 no
C(17) C(20) H(27) 111.5 no
C(21) C(20) H(26) 111.5 no
C(21) C(20) H(27) 111.5 no
H(26) C(20) H(27) 109.3 no
C(20) C(21) H(28) 110.7 no
C(20) C(21) H(29) 110.7 no
C(22) C(21) H(28) 110.7 no
C(22) C(21) H(29) 110.7 no
H(28) C(21) H(29) 108.8 no
C(23) C(24) H(30) 109.5 no
C(23) C(24) H(31) 109.5 no
C(23) C(24) H(32) 109.5 no
H(30) C(24) H(31) 109.5 no
H(30) C(24) H(32) 109.5 no
H(31) C(24) H(32) 109.5 no
C(26) C(25) H(33) 119.9 no
C(30) C(25) H(33) 119.9 no
C(25) C(26) H(34) 119.9 no
C(27) C(26) H(34) 119.9 no
C(26) C(27) H(35) 119.7 no
C(28) C(27) H(35) 119.7 no
C(27) C(28) H(36) 120.6 no
C(29) C(28) H(36) 120.6 no

loop_
_geom_bond_atom_site_label_1
_geom_bond_atom_site_label_2
_geom_bond_distance
_geom_bond_publ_flag
S(1) C(7) 1.833(10) yes
S(1) C(23) 1.726(9) yes
S(2) O(5) 1.447(10) yes
S(2) O(6) 1.455(7) yes
S(2) N(1) 1.649(8) yes
S(2) C(29) 1.696(9) yes
O(1) C(22) 1.187(18) yes
O(2) C(17) 1.487(14) yes
O(2) C(22) 1.378(16) yes
O(3) C(23) 1.232(19) yes
O(4) C(3) 1.242(16) yes
O(7) C(31) 1.181(14) yes
N(1) C(31) 1.391(10) yes
C(1) C(2) 1.529(18) yes
C(1) C(10) 1.555(12) yes
C(2) C(3) 1.484(15) yes
C(3) C(4) 1.440(12) yes
C(4) C(5) 1.333(17) yes
C(5) C(6) 1.529(11) yes
C(5) C(10) 1.508(15) yes
C(6) C(7) 1.529(17) yes
C(7) C(8) 1.527(13) yes
C(8) C(9) 1.538(10) yes
C(8) C(14) 1.527(15) yes
C(9) C(10) 1.593(16) yes
C(9) C(11) 1.539(13) yes
C(10) C(19) 1.549(15) yes
C(11) C(12) 1.540(16) yes
C(12) C(13) 1.511(11) yes
C(13) C(14) 1.535(14) yes
C(13) C(17) 1.558(16) yes
C(13) C(18) 1.554(13) yes
C(14) C(15) 1.544(11) yes
C(15) C(16) 1.549(17) yes
C(16) C(17) 1.539(11) yes
C(17) C(20) 1.548(14) yes
C(20) C(21) 1.535(19) yes
C(21) C(22) 1.499(16) yes
C(23) C(24) 1.47(2) yes
C(25) C(26) 1.41(2) yes
C(25) C(30) 1.376(16) yes
C(26) C(27) 1.37(2) yes
C(27) C(28) 1.407(16) yes
C(28) C(29) 1.401(18) yes
C(29) C(30) 1.397(14) yes
C(30) C(31) 1.463(19) yes
N(1) H(37) 0.860 no
C(1) H(1) 0.970 no
C(1) H(2) 0.970 no
C(2) H(3) 0.970 no
C(2) H(4) 0.970 no
C(4) H(5) 0.930 no
C(6) H(6) 0.970 no
C(6) H(7) 0.970 no
C(7) H(8) 0.980 no
C(8) H(9) 0.980 no
C(9) H(10) 0.980 no
C(11) H(11) 0.970 no
C(11) H(12) 0.970 no
C(12) H(13) 0.970 no
C(12) H(14) 0.970 no
C(14) H(15) 0.980 no
C(15) H(16) 0.970 no
C(15) H(17) 0.970 no
C(16) H(18) 0.970 no
C(16) H(19) 0.970 no
C(18) H(20) 0.960 no
C(18) H(21) 0.960 no
C(18) H(22) 0.960 no
C(19) H(23) 0.960 no
C(19) H(24) 0.960 no
C(19) H(25) 0.960 no
C(20) H(26) 0.970 no
C(20) H(27) 0.970 no
C(21) H(28) 0.970 no
C(21) H(29) 0.970 no
C(24) H(30) 0.960 no
C(24) H(31) 0.960 no
C(24) H(32) 0.960 no
C(25) H(33) 0.930 no
C(26) H(34) 0.930 no
C(27) H(35) 0.930 no
C(28) H(36) 0.930 no

loop_
_geom_torsion_atom_site_label_1
_geom_torsion_atom_site_label_2
_geom_torsion_atom_site_label_3
_geom_torsion_atom_site_label_4
_geom_torsion
C(7) S(1) C(23) O(3) -2.3(16)
C(7) S(1) C(23) C(24) -176.1(12)
C(23) S(1) C(7) C(6) -99.9(7)
C(23) S(1) C(7) C(8) 136.5(8)
O(5) S(2) N(1) C(31) 114.1(9)
O(5) S(2) C(29) C(28) 67.6(12)
O(5) S(2) C(29) C(30) -111.4(9)
O(6) S(2) N(1) C(31) -114.7(9)
O(6) S(2) C(29) C(28) -68.0(13)
O(6) S(2) C(29) C(30) 113.0(9)
N(1) S(2) C(29) C(28) -179.6(10)
N(1) S(2) C(29) C(30) 1.3(10)
C(29) S(2) N(1) C(31) 0.8(10)
C(17) O(2) C(22) O(1) -178.7(8)
C(17) O(2) C(22) C(21) 2.2(9)
C(22) O(2) C(17) C(13) -147.3(7)
C(22) O(2) C(17) C(16) 97.6(9)
C(22) O(2) C(17) C(20) -21.3(8)
S(2) N(1) C(31) O(7) 178.7(11)
S(2) N(1) C(31) C(30) -2.5(13)
C(2) C(1) C(10) C(5) 42.1(12)
C(2) C(1) C(10) C(9) 159.9(8)
C(2) C(1) C(10) C(19) -77.9(12)
C(10) C(1) C(2) C(3) -55.9(12)
C(1) C(2) C(3) O(4) -145.2(12)
C(1) C(2) C(3) C(4) 38.6(15)
O(4) C(3) C(4) C(5) 175.2(12)
C(2) C(3) C(4) C(5) -8.6(19)
C(3) C(4) C(5) C(6) 174.7(11)
C(3) C(4) C(5) C(10) -6.0(19)
C(4) C(5) C(6) C(7) 126.9(12)
C(4) C(5) C(10) C(1) -11.3(16)
C(4) C(5) C(10) C(9) -127.6(11)
C(4) C(5) C(10) C(19) 109.0(12)
C(6) C(5) C(10) C(1) 168.0(9)
C(6) C(5) C(10) C(9) 51.7(12)
C(6) C(5) C(10) C(19) -71.7(12)
C(10) C(5) C(6) C(7) -52.4(12)
C(5) C(6) C(7) S(1) -72.8(9)
C(5) C(6) C(7) C(8) 50.9(11)
S(1) C(7) C(8) C(9) 69.3(10)
S(1) C(7) C(8) C(14) -55.2(9)
C(6) C(7) C(8) C(9) -53.7(11)
C(6) C(7) C(8) C(14) -178.2(8)
C(7) C(8) C(9) C(10) 55.4(11)
C(7) C(8) C(9) C(11) -177.3(9)
C(7) C(8) C(14) C(13) 179.3(7)
C(7) C(8) C(14) C(15) -56.9(11)
C(9) C(8) C(14) C(13) 52.9(10)
C(9) C(8) C(14) C(15) 176.8(8)
C(14) C(8) C(9) C(10) -178.2(7)
C(14) C(8) C(9) C(11) -50.9(11)
C(8) C(9) C(10) C(1) -171.0(8)
C(8) C(9) C(10) C(5) -52.7(10)
C(8) C(9) C(10) C(19) 68.7(9)
C(8) C(9) C(11) C(12) 54.4(12)
C(10) C(9) C(11) C(12) -178.4(8)
C(11) C(9) C(10) C(1) 61.0(10)
C(11) C(9) C(10) C(5) 179.2(8)
C(11) C(9) C(10) C(19) -59.3(10)
C(9) C(11) C(12) C(13) -57.6(11)
C(11) C(12) C(13) C(14) 58.4(10)
C(11) C(12) C(13) C(17) 168.9(8)
C(11) C(12) C(13) C(18) -67.0(12)
C(12) C(13) C(14) C(8) -57.8(10)
C(12) C(13) C(14) C(15) 171.3(8)
C(12) C(13) C(17) O(2) 77.9(10)
C(12) C(13) C(17) C(16) -162.8(8)
C(12) C(13) C(17) C(20) -40.7(12)
C(14) C(13) C(17) O(2) -165.0(7)
C(14) C(13) C(17) C(16) -45.7(9)
C(14) C(13) C(17) C(20) 76.4(9)
C(17) C(13) C(14) C(8) 178.5(7)
C(17) C(13) C(14) C(15) 47.7(9)
C(18) C(13) C(14) C(8) 65.6(10)
C(18) C(13) C(14) C(15) -65.3(10)
C(18) C(13) C(17) O(2) -47.4(9)
C(18) C(13) C(17) C(16) 71.9(9)
C(18) C(13) C(17) C(20) -166.0(8)
C(8) C(14) C(15) C(16) -160.1(8)
C(13) C(14) C(15) C(16) -31.7(10)
C(14) C(15) C(16) C(17) 2.1(10)
C(15) C(16) C(17) O(2) 147.6(8)
C(15) C(16) C(17) C(13) 27.6(10)
C(15) C(16) C(17) C(20) -98.0(11)
O(2) C(17) C(20) C(21) 30.5(7)
C(13) C(17) C(20) C(21) 153.5(7)
C(16) C(17) C(20) C(21) -88.3(10)
C(17) C(20) C(21) C(22) -29.7(8)
C(20) C(21) C(22) O(1) -160.9(10)
C(20) C(21) C(22) O(2) 18.2(9)
C(26) C(25) C(30) C(29) 3(2)
C(26) C(25) C(30) C(31) -176.4(15)
C(30) C(25) C(26) C(27) -3(2)
C(25) C(26) C(27) C(28) 1(2)
C(26) C(27) C(28) C(29) 0.4(18)
C(27) C(28) C(29) S(2) -179.2(11)
C(27) C(28) C(29) C(30) -0.2(15)
S(2) C(29) C(30) C(25) 177.8(11)
S(2) C(29) C(30) C(31) -3.0(14)
C(28) C(29) C(30) C(25) -1(2)
C(28) C(29) C(30) C(31) 177.9(12)
C(25) C(30) C(31) O(7) 1(2)
C(25) C(30) C(31) N(1) -177.5(14)
C(29) C(30) C(31) O(7) -177.9(13)
C(29) C(30) C(31) N(1) 3.4(15)
